data_7063562
loop_
_publ_author_name
'Topnikova, Anastasia P.'
'Belokoneva, Elena L.'
'Dimitrova, Olga V.'
'Volkov, Anatoly S.'
'Stefanovich, Sergey Yu.'
'Maltsev, Viktor V.'
'Zorina, Leokadiya V.'

_publ_section_title
;
 Hydrated and fluorinated potassium scandium phosphates: topology symmetry
 analysis and structure prediction
;
_journal_issue 48
_journal_name_full 'New Journal of Chemistry'
_journal_page_first 20375
_journal_page_last 20383
_journal_paper_doi 10.1039/D4NJ04229H
_journal_volume 48
_journal_year 2024
_chemical_compound_source no
_chemical_formula_moiety KSc(HPO4)2
_chemical_formula_sum 'K O8 P2 Sc'
_chemical_formula_weight 274.00
_chemical_melting_point ?
_chemical_name_common phosphate
_chemical_name_systematic 'potassium scandium phosphate hydrated'
_space_group_crystal_system monoclinic
_space_group_IT_number 14
_space_group_name_Hall '-P 2ybc'
_space_group_name_H-M_alt 'P 1 21/c 1'
_audit_creation_method SHELXL-2018/3
_audit_update_record
;
2024-07-25 deposited with the CCDC.	2024-11-19 downloaded from the CCDC.
;
_cell_angle_alpha 90
_cell_angle_beta 90.185(4)
_cell_angle_gamma 90
_cell_formula_units_Z 4
_cell_length_a 5.4366(3)
_cell_length_b 8.4565(4)
_cell_length_c 14.4529(8)
_cell_measurement_reflns_used 4231
_cell_measurement_temperature 150(2)
_cell_measurement_theta_max 27.7700
_cell_measurement_theta_min 2.9310
_cell_volume 664.46(6)
_computing_molecular_graphics ATOMS
_computing_structure_refinement 'SHELXL-2018/3 (Sheldrick, 2018)'
_computing_structure_solution 'SHELXS-2018/3 (Sheldrick, 2018)'
_diffrn_ambient_temperature 150(2)
_diffrn_detector 'CCD plate'
_diffrn_measured_fraction_theta_full 1.000
_diffrn_measured_fraction_theta_max 0.999
_diffrn_measurement_device 'abstract diffractometer'
_diffrn_measurement_device_type 'esperanto-CrysAlisPro-abstract goniometer imported esperanto images'
_diffrn_radiation_monochromator graphite
_diffrn_radiation_probe x-ray
_diffrn_radiation_type MoK\a
_diffrn_radiation_wavelength 0.71073
_diffrn_reflns_av_R_equivalents 0.0326
_diffrn_reflns_av_unetI/netI 0.0244
_diffrn_reflns_Laue_measured_fraction_full 1.000
_diffrn_reflns_Laue_measured_fraction_max 0.999
_diffrn_reflns_limit_h_max 7
_diffrn_reflns_limit_h_min -7
_diffrn_reflns_limit_k_max 11
_diffrn_reflns_limit_k_min -11
_diffrn_reflns_limit_l_max 18
_diffrn_reflns_limit_l_min -18
_diffrn_reflns_number 6175
_diffrn_reflns_point_group_measured_fraction_full 1.000
_diffrn_reflns_point_group_measured_fraction_max 0.999
_diffrn_reflns_theta_full 25.242
_diffrn_reflns_theta_max 27.873
_diffrn_reflns_theta_min 2.791
_diffrn_source 'fine-focus sealed X-ray tube'
_diffrn_source_type 'Enhance (Mo) X-ray Source'
_exptl_absorpt_coefficient_mu 2.221
_exptl_absorpt_correction_T_max 1.00000
_exptl_absorpt_correction_T_min 0.86048
_exptl_absorpt_correction_type multi-scan
_exptl_crystal_colour colorless
_exptl_crystal_density_diffrn 2.739
_exptl_crystal_description 'rectangular prismatic'
_exptl_crystal_F_000 536
_exptl_crystal_recrystallization_method hydrothermal
_exptl_crystal_size_max 0.15
_exptl_crystal_size_mid 0.03
_exptl_crystal_size_min 0.03
_refine_diff_density_max 1.087
_refine_diff_density_min -1.390
_refine_diff_density_rms 0.260
_refine_ls_extinction_method none
_refine_ls_goodness_of_fit_ref 1.151
_refine_ls_hydrogen_treatment undef
_refine_ls_matrix_type full
_refine_ls_number_parameters 99
_refine_ls_number_reflns 1570
_refine_ls_number_restraints 0
_refine_ls_restrained_S_all 1.151
_refine_ls_R_factor_all 0.0682
_refine_ls_R_factor_gt 0.0653
_refine_ls_shift/su_max 0.000
_refine_ls_shift/su_mean 0.000
_refine_ls_structure_factor_coef Fsqd
_refine_ls_weighting_details 'w=1/[\s^2^(Fo^2^)+(0.0549P)^2^+19.7949P] where P=(Fo^2^+2Fc^2^)/3'
_refine_ls_weighting_scheme calc
_refine_ls_wR_factor_gt 0.1797
_refine_ls_wR_factor_ref 0.1813
_reflns_Friedel_coverage 0.000
_reflns_number_gt 1476
_reflns_number_total 1570
_reflns_threshold_expression 'I > 2\s(I)'
_cod_data_source_file d4nj04229h2.cif
_cod_data_source_block shelx
_cod_depositor_comments
;
The following automatic conversions were performed:

data item '_chemical_melting_point' value 'none' was changed to '?'
-- the value is undefined or not given.

Automatic conversion script
Id: cif_fix_values 8170 2020-07-09 18:12:32Z antanas 

 Adding full bibliography for 7063562--7063564.cif.
;
_cod_original_sg_symbol_H-M 'P 21/c'
_cod_database_code 7063562
_shelx_shelxl_version_number 2018/3
_shelx_space_group_comment
;
The symmetry employed for this shelxl refinement is uniquely defined
by the following loop, which should always be used as a source of
symmetry information in preference to the above space-group names.
They are only intended as comments.
;

loop_
_space_group_symop_operation_xyz
'x, y, z'
'-x, y+1/2, -z+1/2'
'-x, -y, -z'
'x, -y-1/2, z-1/2'

loop_
_atom_site_label
_atom_site_type_symbol
_atom_site_fract_x
_atom_site_fract_y
_atom_site_fract_z
_atom_site_U_iso_or_equiv
_atom_site_adp_type
_atom_site_occupancy
_atom_site_site_symmetry_order
_atom_site_calc_flag
_atom_site_refinement_flags_posn
_atom_site_refinement_flags_adp
_atom_site_refinement_flags_occupancy
_atom_site_disorder_assembly
_atom_site_disorder_group
Sc Sc 0.7512(2) 0.82846(14) 0.62241(8) 0.0025(3) Uani 1 1 d . . . . .
K1 K 0.7329(4) 0.96629(19) 0.87948(12) 0.0164(4) Uani 1 1 d . . . . .
P1 P 0.2519(3) 0.7941(2) 0.48334(11) 0.0027(4) Uani 1 1 d . . . . .
P2 P 0.7512(3) 0.52002(19) 0.78176(11) 0.0024(4) Uani 1 1 d . . . . .
O1 O 0.2499(9) 0.9709(6) 0.4658(3) 0.0050(9) Uani 1 1 d . . . . .
O2 O 0.0243(9) 0.7368(6) 0.5345(3) 0.0061(9) Uiso 1 1 d . . . . .
O3 O 0.2515(10) 0.7052(6) 0.3866(3) 0.0092(10) Uani 1 1 d . . . . .
O4 O 0.5183(9) 0.4232(6) 0.7924(3) 0.0086(10) Uiso 1 1 d . . . . .
O5 O 0.4838(9) 0.7362(6) 0.5315(3) 0.0073(10) Uani 1 1 d . . . . .
O6 O 0.7459(9) 0.6186(6) 0.6947(3) 0.0060(9) Uani 1 1 d . . . . .
O7 O 0.9818(9) 0.4187(6) 0.7871(4) 0.0084(10) Uani 1 1 d . . . . .
O8 O 0.7651(11) 0.6427(6) 0.8644(4) 0.0116(11) Uani 1 1 d . . . . .

loop_
_atom_site_aniso_label
_atom_site_aniso_U_11
_atom_site_aniso_U_22
_atom_site_aniso_U_33
_atom_site_aniso_U_23
_atom_site_aniso_U_13
_atom_site_aniso_U_12
Sc 0.0010(5) 0.0025(6) 0.0038(6) 0.0005(4) 0.0005(4) 0.0002(4)
K1 0.0279(10) 0.0099(8) 0.0115(8) -0.0029(6) 0.0007(6) -0.0003(7)
P1 0.0017(7) 0.0029(7) 0.0036(7) -0.0002(6) 0.0006(5) -0.0013(6)
P2 0.0006(7) 0.0026(7) 0.0041(7) 0.0013(6) -0.0001(6) 0.0004(6)
O1 0.003(2) 0.006(2) 0.006(2) 0.0034(17) 0.0017(17) 0.0012(18)
O3 0.010(2) 0.011(2) 0.007(2) -0.0039(19) 0.0030(18) -0.005(2)
O5 0.008(2) 0.006(2) 0.008(2) 0.0011(18) -0.0023(18) -0.0019(19)
O6 0.010(2) 0.003(2) 0.005(2) 0.0021(17) -0.0018(17) 0.0012(18)
O7 0.003(2) 0.011(2) 0.012(2) 0.0044(19) 0.0013(18) 0.0027(19)
O8 0.021(3) 0.007(2) 0.007(2) -0.0025(19) 0.002(2) 0.001(2)

loop_
_atom_type_symbol
_atom_type_description
_atom_type_scat_dispersion_real
_atom_type_scat_dispersion_imag
_atom_type_scat_source
K K 0.2009 0.2494 'International Tables Vol C Tables 4.2.6.8 and 6.1.1.4'
Sc Sc 0.2519 0.3716 'International Tables Vol C Tables 4.2.6.8 and 6.1.1.4'
P P 0.1023 0.0942 'International Tables Vol C Tables 4.2.6.8 and 6.1.1.4'
O O 0.0106 0.0060 'International Tables Vol C Tables 4.2.6.8 and 6.1.1.4'

loop_
_geom_angle_atom_site_label_1
_geom_angle_atom_site_label_2
_geom_angle_atom_site_label_3
_geom_angle
_geom_angle_site_symmetry_1
_geom_angle_site_symmetry_3
_geom_angle_publ_flag
O6 Sc O4 91.2(2) . 2_656 ?
O6 Sc O7 90.5(2) . 2_756 ?
O4 Sc O7 88.7(2) 2_656 2_756 ?
O6 Sc O2 90.0(2) . 1_655 ?
O4 Sc O2 178.8(2) 2_656 1_655 ?
O7 Sc O2 91.3(2) 2_756 1_655 ?
O6 Sc O5 89.2(2) . . ?
O4 Sc O5 91.5(2) 2_656 . ?
O7 Sc O5 179.6(2) 2_756 . ?
O2 Sc O5 88.5(2) 1_655 . ?
O6 Sc O1 173.5(2) . 3_676 ?
O4 Sc O1 92.7(2) 2_656 3_676 ?
O7 Sc O1 94.8(2) 2_756 3_676 ?
O2 Sc O1 86.15(19) 1_655 3_676 ?
O5 Sc O1 85.47(19) . 3_676 ?
O6 Sc K1 76.91(14) . . ?
O4 Sc K1 45.51(15) 2_656 . ?
O7 Sc K1 46.79(14) 2_756 . ?
O2 Sc K1 134.92(14) 1_655 . ?
O5 Sc K1 133.32(15) . . ?
O1 Sc K1 109.48(14) 3_676 . ?
O6 Sc K1 48.67(14) . 2_646 ?
O4 Sc K1 80.53(15) 2_656 2_646 ?
O7 Sc K1 136.96(15) 2_756 2_646 ?
O2 Sc K1 100.22(14) 1_655 2_646 ?
O5 Sc K1 42.80(14) . 2_646 ?
O1 Sc K1 126.99(14) 3_676 2_646 ?
K1 Sc K1 102.40(4) . 2_646 ?
O6 Sc K1 51.58(15) . 2_746 ?
O4 Sc K1 139.98(15) 2_656 2_746 ?
O7 Sc K1 78.82(15) 2_756 2_746 ?
O2 Sc K1 41.13(14) 1_655 2_746 ?
O5 Sc K1 100.80(15) . 2_746 ?
O1 Sc K1 125.91(14) 3_676 2_746 ?
K1 Sc K1 104.26(4) . 2_746 ?
K1 Sc K1 83.15(4) 2_646 2_746 ?
O6 Sc K1 85.10(14) . 4_575 ?
O4 Sc K1 133.77(15) 2_656 4_575 ?
O7 Sc K1 137.23(15) 2_756 4_575 ?
O2 Sc K1 46.31(14) 1_655 4_575 ?
O5 Sc K1 42.52(14) . 4_575 ?
O1 Sc K1 88.47(14) 3_676 4_575 ?
K1 Sc K1 161.83(4) . 4_575 ?
K1 Sc K1 62.75(5) 2_646 4_575 ?
K1 Sc K1 65.27(5) 2_746 4_575 ?
O8 K1 O4 80.47(16) . 2_656 ?
O8 K1 O5 148.40(17) . 2_656 ?
O4 K1 O5 107.17(16) 2_656 2_656 ?
O8 K1 O7 76.20(16) . 2_756 ?
O4 K1 O7 60.98(15) 2_656 2_756 ?
O5 K1 O7 134.73(16) 2_656 2_756 ?
O8 K1 O2 141.72(18) . 2_656 ?
O4 K1 O2 133.29(16) 2_656 2_656 ?
O5 K1 O2 51.11(14) 2_656 2_656 ?
O7 K1 O2 102.74(15) 2_756 2_656 ?
O8 K1 O3 64.97(16) . 4_576 ?
O4 K1 O3 63.40(15) 2_656 4_576 ?
O5 K1 O3 90.55(15) 2_656 4_576 ?
O7 K1 O3 115.59(15) 2_756 4_576 ?
O2 K1 O3 139.41(15) 2_656 4_576 ?
O8 K1 O6 116.14(17) . 2_656 ?
O4 K1 O6 49.59(14) 2_656 2_656 ?
O5 K1 O6 58.58(13) 2_656 2_656 ?
O7 K1 O6 102.84(15) 2_756 2_656 ?
O2 K1 O6 101.56(14) 2_656 2_656 ?
O3 K1 O6 58.59(14) 4_576 2_656 ?
O8 K1 O5 62.29(15) . 4_576 ?
O4 K1 O5 109.72(15) 2_656 4_576 ?
O5 K1 O5 86.60(15) 2_656 4_576 ?
O7 K1 O5 138.48(15) 2_756 4_576 ?
O2 K1 O5 109.20(14) 2_656 4_576 ?
O3 K1 O5 47.49(14) 4_576 4_576 ?
O6 K1 O5 96.12(14) 2_656 4_576 ?
O8 K1 O3 59.40(16) . 4_676 ?
O4 K1 O3 113.12(15) 2_656 4_676 ?
O5 K1 O3 135.56(16) 2_656 4_676 ?
O7 K1 O3 59.01(14) 2_756 4_676 ?
O2 K1 O3 86.77(15) 2_656 4_676 ?
O3 K1 O3 123.67(18) 4_576 4_676 ?
O6 K1 O3 161.56(14) 2_656 4_676 ?
O5 K1 O3 96.59(14) 4_576 4_676 ?
O8 K1 O2 59.70(15) . 4_676 ?
O4 K1 O2 140.11(15) 2_656 4_676 ?
O5 K1 O2 108.19(14) 2_656 4_676 ?
O7 K1 O2 103.86(15) 2_756 4_676 ?
O2 K1 O2 84.32(15) 2_656 4_676 ?
O3 K1 O2 98.36(14) 4_576 4_676 ?
O6 K1 O2 150.61(14) 2_656 4_676 ?
O5 K1 O2 55.24(13) 4_576 4_676 ?
O3 K1 O2 45.67(13) 4_676 4_676 ?
O8 K1 O6 107.94(16) . 2_756 ?
O4 K1 O6 100.16(14) 2_656 2_756 ?
O5 K1 O6 100.91(14) 2_656 2_756 ?
O7 K1 O6 47.19(13) 2_756 2_756 ?
O2 K1 O6 56.20(13) 2_656 2_756 ?
O3 K1 O6 162.41(14) 4_576 2_756 ?
O6 K1 O6 116.62(16) 2_656 2_756 ?
O5 K1 O6 145.54(14) 4_576 2_756 ?
O3 K1 O6 54.83(13) 4_676 2_756 ?
O2 K1 O6 90.75(13) 4_676 2_756 ?
O8 K1 P1 148.61(13) . 2_656 ?
O4 K1 P1 128.36(12) 2_656 2_656 ?
O5 K1 P1 26.26(10) 2_656 2_656 ?
O7 K1 P1 125.76(12) 2_756 2_656 ?
O2 K1 P1 26.41(10) 2_656 2_656 ?
O3 K1 P1 113.16(11) 4_576 2_656 ?
O6 K1 P1 83.21(10) 2_656 2_656 ?
O5 K1 P1 92.67(11) 4_576 2_656 ?
O3 K1 P1 109.45(11) 4_676 2_656 ?
O2 K1 P1 91.03(10) 4_676 2_656 ?
O6 K1 P1 81.49(10) 2_756 2_656 ?
O1 P1 O5 113.6(3) . . ?
O1 P1 O2 113.0(3) . . ?
O5 P1 O2 110.5(3) . . ?
O1 P1 O3 108.6(3) . . ?
O5 P1 O3 104.5(3) . . ?
O2 P1 O3 106.1(3) . . ?
O1 P1 K1 154.1(2) . 2_646 ?
O5 P1 K1 56.8(2) . 2_646 ?
O2 P1 K1 58.46(19) . 2_646 ?
O3 P1 K1 97.3(2) . 2_646 ?
O1 P1 K1 121.2(2) . 4_575 ?
O5 P1 K1 54.1(2) . 4_575 ?
O2 P1 K1 125.3(2) . 4_575 ?
O3 P1 K1 50.7(2) . 4_575 ?
K1 P1 K1 74.86(6) 2_646 4_575 ?
O6 P2 O4 111.7(3) . . ?
O6 P2 O7 111.5(3) . . ?
O4 P2 O7 112.3(3) . . ?
O6 P2 O8 105.5(3) . . ?
O4 P2 O8 108.4(3) . . ?
O7 P2 O8 107.1(3) . . ?
O6 P2 K1 60.6(2) . 2_646 ?
O4 P2 K1 51.5(2) . 2_646 ?
O7 P2 K1 124.9(2) . 2_646 ?
O8 P2 K1 127.9(2) . 2_646 ?
O6 P2 K1 63.5(2) . 2_746 ?
O4 P2 K1 129.5(2) . 2_746 ?
O7 P2 K1 48.1(2) . 2_746 ?
O8 P2 K1 121.6(2) . 2_746 ?
K1 P2 K1 97.69(6) 2_646 2_746 ?
P1 O1 Sc 152.7(3) . 3_676 ?
P1 O2 Sc 138.7(3) . 1_455 ?
P1 O2 K1 95.1(2) . 2_646 ?
Sc O2 K1 110.52(19) 1_455 2_646 ?
P1 O2 K1 103.3(2) . 4_475 ?
Sc O2 K1 105.60(18) 1_455 4_475 ?
K1 O2 K1 95.68(14) 2_646 4_475 ?
P1 O3 K1 105.1(3) . 4_575 ?
P1 O3 K1 104.1(2) . 4_475 ?
K1 O3 K1 123.67(18) 4_575 4_475 ?
P2 O4 Sc 149.2(3) . 2_646 ?
P2 O4 K1 103.9(2) . 2_646 ?
Sc O4 K1 103.2(2) 2_646 2_646 ?
P1 O5 Sc 137.4(3) . . ?
P1 O5 K1 96.9(2) . 2_646 ?
Sc O5 K1 107.34(19) . 2_646 ?
P1 O5 K1 102.5(2) . 4_575 ?
Sc O5 K1 110.1(2) . 4_575 ?
K1 O5 K1 93.40(15) 2_646 4_575 ?
P2 O6 Sc 154.0(3) . . ?
P2 O6 K1 94.2(2) . 2_646 ?
Sc O6 K1 101.32(18) . 2_646 ?
P2 O6 K1 92.3(2) . 2_746 ?
Sc O6 K1 99.10(18) . 2_746 ?
K1 O6 K1 116.62(16) 2_646 2_746 ?
P2 O7 Sc 143.8(3) . 2_746 ?
P2 O7 K1 108.9(2) . 2_746 ?
Sc O7 K1 101.40(19) 2_746 2_746 ?
P2 O8 K1 135.1(3) . . ?

loop_
_geom_bond_atom_site_label_1
_geom_bond_atom_site_label_2
_geom_bond_distance
_geom_bond_site_symmetry_2
_geom_bond_publ_flag
Sc O6 2.059(5) . ?
Sc O4 2.078(5) 2_656 ?
Sc O7 2.095(5) 2_756 ?
Sc O2 2.105(5) 1_655 ?
Sc O5 2.106(5) . ?
Sc O1 2.122(5) 3_676 ?
Sc K1 3.895(2) . ?
Sc K1 4.038(2) 2_646 ?
Sc K1 4.153(2) 2_746 ?
Sc K1 4.307(2) 4_575 ?
K1 O8 2.751(5) . ?
K1 O4 2.854(5) 2_656 ?
K1 O5 2.874(5) 2_656 ?
K1 O7 2.896(5) 2_756 ?
K1 O2 2.917(5) 2_656 ?
K1 O3 2.994(6) 4_576 ?
K1 O6 3.093(5) 2_656 ?
K1 O5 3.101(5) 4_576 ?
K1 O3 3.172(5) 4_676 ?
K1 O2 3.233(5) 4_676 ?
K1 O6 3.295(5) 2_756 ?
K1 P1 3.409(2) 2_656 ?
P1 O1 1.517(5) . ?
P1 O5 1.519(5) . ?
P1 O2 1.522(5) . ?
P1 O3 1.587(5) . ?
P2 O6 1.510(5) . ?
P2 O4 1.516(5) . ?
P2 O7 1.520(5) . ?
P2 O8 1.583(5) . ?
